data_4089427
loop_
_publ_author_name
'Liu, Shuo'
'Senocak, Aysegul'
'Smeltz, Jessica L.'
'Yang, Linan'
'Wegenhart, Benjamin'
'Yi, Jing'
'Kentt\"amaa, Hilkka I.'
'Ison, Elon A.'
'Abu-Omar, Mahdi M.'

_publ_section_title
;
 Mechanism of MTO-Catalyzed Deoxydehydration of Diols to Alkenes Using
 Sacrificial Alcohols
;
_journal_issue 11
_journal_name_full Organometallics
_journal_page_first 3210
_journal_paper_doi 10.1021/om400127z
_journal_volume 32
_journal_year 2013
_chemical_formula_sum 'C37 H33 O2 P2 Re'
_chemical_formula_weight 757.77
_space_group_IT_number 2
_space_group_name_Hall '-P 1'
_space_group_name_H-M_alt 'P -1'
_symmetry_cell_setting triclinic
_symmetry_space_group_name_H-M 'P -1'
_atom_sites_solution_hydrogens geom
_atom_sites_solution_primary heavy
_atom_sites_solution_secondary difmap
_audit_creation_method SHELXL-97
_cell_angle_alpha 99.4821(11)
_cell_angle_beta 93.3097(11)
_cell_angle_gamma 100.5034(10)
_cell_formula_units_Z 2
_cell_length_a 9.5407(2)
_cell_length_b 9.6901(2)
_cell_length_c 17.5572(4)
_cell_measurement_reflns_used 9762
_cell_measurement_temperature 110
_cell_measurement_theta_max 42.61
_cell_measurement_theta_min 2.65
_cell_volume 1567.71(6)
_computing_cell_refinement SAINT
_computing_data_collection Apex2
_computing_data_reduction SAINT
_computing_molecular_graphics NRCVAX
_computing_publication_material cif2tables.py
_computing_structure_refinement XL
_computing_structure_solution DIRDIF99
_diffrn_ambient_temperature 110
_diffrn_measured_fraction_theta_full 0.999
_diffrn_measured_fraction_theta_max 0.942
_diffrn_measurement_device_type 'Bruker-Nonius Kappa Axis X8 Apex2'
_diffrn_measurement_method 'omega and phi scans'
_diffrn_radiation_monochromator graphite
_diffrn_radiation_source 'fine-focus sealed tube'
_diffrn_radiation_type MoK\a
_diffrn_radiation_wavelength 0.71073
_diffrn_reflns_av_R_equivalents 0.0345
_diffrn_reflns_av_sigmaI/netI 0.0468
_diffrn_reflns_limit_h_max 18
_diffrn_reflns_limit_h_min -19
_diffrn_reflns_limit_k_max 19
_diffrn_reflns_limit_k_min -17
_diffrn_reflns_limit_l_max 33
_diffrn_reflns_limit_l_min -34
_diffrn_reflns_number 103641
_diffrn_reflns_theta_full 41.34
_diffrn_reflns_theta_max 45.32
_diffrn_reflns_theta_min 2.17
_exptl_absorpt_coefficient_mu 4.010
_exptl_absorpt_correction_T_max 0.5663
_exptl_absorpt_correction_T_min 0.4462
_exptl_absorpt_correction_type multi-scan
_exptl_absorpt_process_details SADABS
_exptl_crystal_colour red
_exptl_crystal_density_diffrn 1.605
_exptl_crystal_density_method 'not measured'
_exptl_crystal_description prism
_exptl_crystal_F_000 752
_exptl_crystal_size_max 0.24
_exptl_crystal_size_mid 0.18
_exptl_crystal_size_min 0.16
_refine_diff_density_max 1.191
_refine_diff_density_min -1.884
_refine_diff_density_rms 0.211
_refine_ls_extinction_method none
_refine_ls_goodness_of_fit_ref 1.032
_refine_ls_hydrogen_treatment constr
_refine_ls_matrix_type full
_refine_ls_number_parameters 380
_refine_ls_number_reflns 24788
_refine_ls_number_restraints 0
_refine_ls_restrained_S_all 1.032
_refine_ls_R_factor_all 0.0418
_refine_ls_R_factor_gt 0.0295
_refine_ls_shift/su_max 0.002
_refine_ls_shift/su_mean 0.000
_refine_ls_structure_factor_coef Fsqd
_refine_ls_weighting_details 'calc w=1/[\s^2^(Fo^2^)+(0.0360P)^2^+0.0000P] where P=(Fo^2^+2Fc^2^)/3'
_refine_ls_weighting_scheme calc
_refine_ls_wR_factor_gt 0.0599
_refine_ls_wR_factor_ref 0.0715
_reflns_number_gt 20852
_reflns_number_total 24788
_reflns_threshold_expression >2sigma(I)
_cod_data_source_file om400127z_si_002.cif
_cod_data_source_block x09134
_cod_database_code 4089427

loop_
_symmetry_equiv_pos_as_xyz
'x, y, z'
'-x, -y, -z'

loop_
_atom_site_label
_atom_site_type_symbol
_atom_site_fract_x
_atom_site_fract_y
_atom_site_fract_z
_atom_site_U_iso_or_equiv
_atom_site_adp_type
_atom_site_occupancy
_atom_site_symmetry_multiplicity
_atom_site_calc_flag
_atom_site_refinement_flags
Re1 Re 0.209417(5) 0.254757(5) 0.231634(3) 0.01047(1) Uani 1 1 d .
P1 P 0.10526(4) 0.15240(4) 0.34071(2) 0.01180(6) Uani 1 1 d .
P2 P 0.33602(4) 0.36918(4) 0.13349(2) 0.01071(5) Uani 1 1 d .
O1 O 0.34544(12) 0.15627(12) 0.23391(7) 0.0192(2) Uani 1 1 d .
O2 O 0.15519(13) 0.41352(11) 0.26889(7) 0.0191(2) Uani 1 1 d .
C1M C 0.04195(16) 0.13258(17) 0.14979(9) 0.0181(2) Uani 1 1 d .
H1M1 H 0.0728 0.1299 0.0974 0.027 Uiso 1 1 calc R
H1M2 H -0.0429 0.1762 0.1538 0.027 Uiso 1 1 calc R
H1M3 H 0.0187 0.0352 0.1604 0.027 Uiso 1 1 calc R
C1 C 0.17620(16) -0.00059(15) 0.36023(8) 0.0150(2) Uani 1 1 d .
C2 C 0.24684(19) -0.00546(18) 0.43121(10) 0.0224(3) Uani 1 1 d .
H2 H 0.2573 0.0734 0.4726 0.027 Uiso 1 1 calc R
C3 C 0.3018(2) -0.1243(2) 0.44193(12) 0.0308(4) Uani 1 1 d .
H3 H 0.3511 -0.1262 0.4902 0.037 Uiso 1 1 calc R
C4 C 0.2848(2) -0.2403(2) 0.38205(13) 0.0320(4) Uani 1 1 d .
H4 H 0.3216 -0.3223 0.3896 0.038 Uiso 1 1 calc R
C5 C 0.2146(2) -0.23737(18) 0.31132(11) 0.0266(3) Uani 1 1 d .
H5 H 0.2027 -0.3174 0.2706 0.032 Uiso 1 1 calc R
C6 C 0.16162(18) -0.11752(16) 0.29996(10) 0.0207(3) Uani 1 1 d .
H6 H 0.1152 -0.1149 0.2510 0.025 Uiso 1 1 calc R
C7 C 0.14210(17) 0.28167(15) 0.43040(8) 0.0161(2) Uani 1 1 d .
C8 C 0.0451(2) 0.28751(19) 0.48685(9) 0.0230(3) Uani 1 1 d .
H8 H -0.0418 0.2193 0.4804 0.028 Uiso 1 1 calc R
C9 C 0.0761(2) 0.3939(2) 0.55290(10) 0.0331(4) Uani 1 1 d .
H9 H 0.0100 0.3984 0.5912 0.040 Uiso 1 1 calc R
C10 C 0.2036(3) 0.4929(2) 0.56254(11) 0.0349(5) Uani 1 1 d .
H10 H 0.2238 0.5662 0.6071 0.042 Uiso 1 1 calc R
C11 C 0.3012(3) 0.4853(2) 0.50759(11) 0.0343(5) Uani 1 1 d .
H11 H 0.3892 0.5520 0.5150 0.041 Uiso 1 1 calc R
C12 C 0.2707(2) 0.38004(19) 0.44143(10) 0.0265(3) Uani 1 1 d .
H12 H 0.3378 0.3753 0.4037 0.032 Uiso 1 1 calc R
C13 C -0.08888(15) 0.09395(15) 0.33171(8) 0.0145(2) Uani 1 1 d .
C14 C -0.15811(18) -0.03228(17) 0.35220(10) 0.0213(3) Uani 1 1 d .
H14 H -0.1041 -0.0945 0.3713 0.026 Uiso 1 1 calc R
C15 C -0.30728(19) -0.06674(19) 0.34447(11) 0.0262(3) Uani 1 1 d .
H15 H -0.3542 -0.1524 0.3590 0.031 Uiso 1 1 calc R
C16 C -0.38838(18) 0.0216(2) 0.31602(11) 0.0245(3) Uani 1 1 d .
H16 H -0.4899 -0.0036 0.3106 0.029 Uiso 1 1 calc R
C17 C -0.31933(16) 0.14768(18) 0.29551(9) 0.0202(3) Uani 1 1 d .
H17 H -0.3739 0.2097 0.2766 0.024 Uiso 1 1 calc R
C18 C -0.17056(16) 0.18313(16) 0.30266(9) 0.0168(2) Uani 1 1 d .
H18 H -0.1240 0.2686 0.2877 0.020 Uiso 1 1 calc R
C19 C 0.31777(14) 0.25783(14) 0.03813(8) 0.0127(2) Uani 1 1 d .
C20 C 0.28585(15) 0.30581(16) -0.03001(8) 0.0165(2) Uani 1 1 d .
H20 H 0.2745 0.4017 -0.0281 0.020 Uiso 1 1 calc R
C21 C 0.27042(17) 0.21374(19) -0.10113(9) 0.0218(3) Uani 1 1 d .
H21 H 0.2461 0.2463 -0.1474 0.026 Uiso 1 1 calc R
C22 C 0.29032(18) 0.07514(19) -0.10463(10) 0.0227(3) Uani 1 1 d .
H22 H 0.2817 0.0132 -0.1533 0.027 Uiso 1 1 calc R
C23 C 0.32280(19) 0.02687(17) -0.03696(10) 0.0220(3) Uani 1 1 d .
H23 H 0.3365 -0.0684 -0.0394 0.026 Uiso 1 1 calc R
C24 C 0.33549(17) 0.11680(15) 0.03426(9) 0.0176(2) Uani 1 1 d .
H24 H 0.3563 0.0826 0.0805 0.021 Uiso 1 1 calc R
C25 C 0.52807(14) 0.41758(15) 0.15915(8) 0.0135(2) Uani 1 1 d .
C26 C 0.57855(17) 0.50466(17) 0.23054(9) 0.0198(3) Uani 1 1 d .
H26 H 0.5128 0.5379 0.2643 0.024 Uiso 1 1 calc R
C27 C 0.72444(18) 0.54280(19) 0.25236(10) 0.0241(3) Uani 1 1 d .
H27 H 0.7585 0.6056 0.2999 0.029 Uiso 1 1 calc R
C28 C 0.82084(18) 0.4893(2) 0.20477(12) 0.0265(3) Uani 1 1 d .
H28 H 0.9205 0.5129 0.2205 0.032 Uiso 1 1 calc R
C29 C 0.77111(17) 0.40157(19) 0.13436(11) 0.0233(3) Uani 1 1 d .
H29 H 0.8369 0.3648 0.1019 0.028 Uiso 1 1 calc R
C30 C 0.62545(15) 0.36684(16) 0.11086(9) 0.0172(2) Uani 1 1 d .
H30 H 0.5922 0.3085 0.0619 0.021 Uiso 1 1 calc R
C31 C 0.28162(15) 0.53232(14) 0.11716(8) 0.0128(2) Uani 1 1 d .
C32 C 0.13648(16) 0.52550(16) 0.09674(10) 0.0190(3) Uani 1 1 d .
H32 H 0.0711 0.4372 0.0915 0.023 Uiso 1 1 calc R
C33 C 0.08722(17) 0.64671(18) 0.08413(10) 0.0222(3) Uani 1 1 d .
H33 H -0.0115 0.6409 0.0697 0.027 Uiso 1 1 calc R
C34 C 0.18197(19) 0.77682(18) 0.09254(11) 0.0230(3) Uani 1 1 d .
H34 H 0.1484 0.8599 0.0838 0.028 Uiso 1 1 calc R
C35 C 0.32496(19) 0.78424(17) 0.11370(12) 0.0263(3) Uani 1 1 d .
H35 H 0.3897 0.8732 0.1203 0.032 Uiso 1 1 calc R
C36 C 0.37523(16) 0.66265(16) 0.12550(11) 0.0207(3) Uani 1 1 d .
H36 H 0.4742 0.6689 0.1393 0.025 Uiso 1 1 calc R

loop_
_atom_site_aniso_label
_atom_site_aniso_U_11
_atom_site_aniso_U_22
_atom_site_aniso_U_33
_atom_site_aniso_U_23
_atom_site_aniso_U_13
_atom_site_aniso_U_12
Re1 0.01038(2) 0.00941(2) 0.01174(2) 0.00247(1) 0.00117(1) 0.00166(1)
P1 0.01372(14) 0.01017(13) 0.01176(13) 0.00236(11) 0.00219(11) 0.00229(11)
P2 0.00996(13) 0.00993(12) 0.01304(13) 0.00344(11) 0.00192(10) 0.00249(10)
O1 0.0153(5) 0.0225(5) 0.0246(5) 0.0121(4) 0.0047(4) 0.0079(4)
O2 0.0277(6) 0.0125(4) 0.0190(5) 0.0033(4) 0.0069(4) 0.0067(4)
C1M 0.0149(6) 0.0199(6) 0.0169(6) 0.0006(5) 0.0001(5) -0.0008(5)
C1 0.0171(6) 0.0131(5) 0.0169(6) 0.0054(4) 0.0045(4) 0.0051(4)
C2 0.0275(8) 0.0231(7) 0.0198(7) 0.0071(6) 0.0025(6) 0.0103(6)
C3 0.0410(11) 0.0312(9) 0.0284(8) 0.0143(7) 0.0032(7) 0.0198(8)
C4 0.0425(11) 0.0252(8) 0.0384(10) 0.0159(8) 0.0131(8) 0.0205(8)
C5 0.0371(9) 0.0160(6) 0.0310(8) 0.0069(6) 0.0113(7) 0.0115(6)
C6 0.0270(8) 0.0146(6) 0.0222(7) 0.0029(5) 0.0050(6) 0.0075(5)
C7 0.0230(7) 0.0125(5) 0.0128(5) 0.0019(4) 0.0000(5) 0.0043(5)
C8 0.0280(8) 0.0262(7) 0.0156(6) 0.0006(5) 0.0037(5) 0.0096(6)
C9 0.0466(12) 0.0388(10) 0.0160(7) -0.0028(7) 0.0015(7) 0.0210(9)
C10 0.0620(14) 0.0230(8) 0.0172(7) -0.0031(6) -0.0079(8) 0.0115(9)
C11 0.0503(12) 0.0232(8) 0.0210(8) 0.0028(6) -0.0107(8) -0.0094(8)
C12 0.0333(9) 0.0243(7) 0.0169(6) 0.0027(6) -0.0008(6) -0.0053(7)
C13 0.0140(5) 0.0144(5) 0.0149(5) 0.0016(4) 0.0034(4) 0.0027(4)
C14 0.0191(7) 0.0178(6) 0.0279(8) 0.0074(6) 0.0045(6) 0.0020(5)
C15 0.0196(7) 0.0213(7) 0.0357(9) 0.0057(6) 0.0073(6) -0.0035(6)
C16 0.0156(6) 0.0281(8) 0.0268(8) -0.0008(6) 0.0044(6) 0.0004(6)
C17 0.0148(6) 0.0245(7) 0.0204(7) 0.0000(5) 0.0010(5) 0.0057(5)
C18 0.0173(6) 0.0165(6) 0.0174(6) 0.0025(5) 0.0036(5) 0.0053(5)
C19 0.0121(5) 0.0124(5) 0.0136(5) 0.0024(4) 0.0022(4) 0.0024(4)
C20 0.0148(6) 0.0194(6) 0.0166(6) 0.0058(5) 0.0013(4) 0.0040(5)
C21 0.0179(6) 0.0321(8) 0.0142(6) 0.0035(6) 0.0017(5) 0.0022(6)
C22 0.0184(7) 0.0250(7) 0.0190(7) -0.0055(6) 0.0045(5) -0.0029(6)
C23 0.0242(7) 0.0152(6) 0.0240(7) -0.0026(5) 0.0054(6) 0.0020(5)
C24 0.0220(7) 0.0123(5) 0.0190(6) 0.0028(5) 0.0038(5) 0.0040(5)
C25 0.0109(5) 0.0138(5) 0.0168(5) 0.0055(4) 0.0004(4) 0.0030(4)
C26 0.0192(6) 0.0210(6) 0.0185(6) 0.0053(5) -0.0010(5) 0.0018(5)
C27 0.0208(7) 0.0265(8) 0.0223(7) 0.0083(6) -0.0074(5) -0.0032(6)
C28 0.0142(6) 0.0272(8) 0.0393(9) 0.0169(7) -0.0057(6) -0.0006(6)
C29 0.0119(6) 0.0247(7) 0.0361(9) 0.0108(7) 0.0044(6) 0.0053(5)
C30 0.0119(5) 0.0169(6) 0.0242(7) 0.0062(5) 0.0028(5) 0.0039(4)
C31 0.0120(5) 0.0119(5) 0.0162(5) 0.0042(4) 0.0036(4) 0.0040(4)
C32 0.0121(5) 0.0160(6) 0.0303(8) 0.0068(5) 0.0009(5) 0.0044(4)
C33 0.0166(6) 0.0225(7) 0.0313(8) 0.0097(6) 0.0020(6) 0.0090(5)
C34 0.0244(7) 0.0185(6) 0.0325(8) 0.0120(6) 0.0074(6) 0.0122(6)
C35 0.0216(7) 0.0138(6) 0.0461(10) 0.0127(6) 0.0035(7) 0.0035(5)
C36 0.0138(6) 0.0146(6) 0.0359(8) 0.0103(6) 0.0031(5) 0.0030(5)

loop_
_atom_type_symbol
_atom_type_description
_atom_type_scat_dispersion_real
_atom_type_scat_dispersion_imag
_atom_type_scat_source
C C 0.0033 0.0016 'International Tables Vol C Tables 4.2.6.8 and 6.1.1.4'
H H 0.0000 0.0000 'International Tables Vol C Tables 4.2.6.8 and 6.1.1.4'
O O 0.0106 0.0060 'International Tables Vol C Tables 4.2.6.8 and 6.1.1.4'
P P 0.1023 0.0942 'International Tables Vol C Tables 4.2.6.8 and 6.1.1.4'
Re Re -1.0185 7.2310 'International Tables Vol C Tables 4.2.6.8 and 6.1.1.4'

loop_
_geom_angle_atom_site_label_1
_geom_angle_atom_site_label_2
_geom_angle_atom_site_label_3
_geom_angle
O1 Re1 O2 145.60(6)
O1 Re1 C1M 107.35(6)
O2 Re1 C1M 107.06(6)
O1 Re1 P2 86.85(4)
O2 Re1 P2 90.80(4)
C1M Re1 P2 93.47(4)
O1 Re1 P1 90.51(4)
O2 Re1 P1 88.12(4)
C1M Re1 P1 92.84(4)
P2 Re1 P1 173.643(11)
C1 P1 C7 105.76(7)
C1 P1 C13 105.13(7)
C7 P1 C13 103.95(7)
C1 P1 Re1 113.35(5)
C7 P1 Re1 111.24(5)
C13 P1 Re1 116.44(5)
C31 P2 C19 105.06(6)
C31 P2 C25 105.39(6)
C19 P2 C25 104.26(6)
C31 P2 Re1 114.50(5)
C19 P2 Re1 114.48(4)
C25 P2 Re1 112.17(5)
Re1 C1M H1M1 109.5
Re1 C1M H1M2 109.5
H1M1 C1M H1M2 109.5
Re1 C1M H1M3 109.5
H1M1 C1M H1M3 109.5
H1M2 C1M H1M3 109.5
C2 C1 C6 119.03(14)
C2 C1 P1 123.30(12)
C6 C1 P1 117.65(11)
C3 C2 C1 120.56(16)
C3 C2 H2 119.7
C1 C2 H2 119.7
C2 C3 C4 119.82(18)
C2 C3 H3 120.1
C4 C3 H3 120.1
C5 C4 C3 120.35(16)
C5 C4 H4 119.8
C3 C4 H4 119.8
C4 C5 C6 119.96(17)
C4 C5 H5 120.0
C6 C5 H5 120.0
C5 C6 C1 120.27(16)
C5 C6 H6 119.9
C1 C6 H6 119.9
C12 C7 C8 119.56(15)
C12 C7 P1 118.00(12)
C8 C7 P1 122.42(12)
C7 C8 C9 119.86(18)
C7 C8 H8 120.1
C9 C8 H8 120.1
C10 C9 C8 120.00(19)
C10 C9 H9 120.0
C8 C9 H9 120.0
C11 C10 C9 120.20(17)
C11 C10 H10 119.9
C9 C10 H10 119.9
C10 C11 C12 120.11(19)
C10 C11 H11 119.9
C12 C11 H11 119.9
C7 C12 C11 120.24(18)
C7 C12 H12 119.9
C11 C12 H12 119.9
C14 C13 C18 119.26(14)
C14 C13 P1 123.76(12)
C18 C13 P1 116.99(11)
C13 C14 C15 119.59(16)
C13 C14 H14 120.2
C15 C14 H14 120.2
C16 C15 C14 121.27(15)
C16 C15 H15 119.4
C14 C15 H15 119.4
C15 C16 C17 119.18(15)
C15 C16 H16 120.4
C17 C16 H16 120.4
C16 C17 C18 120.14(15)
C16 C17 H17 119.9
C18 C17 H17 119.9
C17 C18 C13 120.55(14)
C17 C18 H18 119.7
C13 C18 H18 119.7
C20 C19 C24 119.23(13)
C20 C19 P2 123.21(11)
C24 C19 P2 117.56(11)
C19 C20 C21 120.21(14)
C19 C20 H20 119.9
C21 C20 H20 119.9
C22 C21 C20 120.24(15)
C22 C21 H21 119.9
C20 C21 H21 119.9
C21 C22 C23 119.82(15)
C21 C22 H22 120.1
C23 C22 H22 120.1
C22 C23 C24 120.38(15)
C22 C23 H23 119.8
C24 C23 H23 119.8
C23 C24 C19 120.10(15)
C23 C24 H24 119.9
C19 C24 H24 119.9
C30 C25 C26 119.35(13)
C30 C25 P2 121.99(11)
C26 C25 P2 118.63(11)
C27 C26 C25 120.23(16)
C27 C26 H26 119.9
C25 C26 H26 119.9
C26 C27 C28 120.14(16)
C26 C27 H27 119.9
C28 C27 H27 119.9
C29 C28 C27 119.77(15)
C29 C28 H28 120.1
C27 C28 H28 120.1
C28 C29 C30 120.42(16)
C28 C29 H29 119.8
C30 C29 H29 119.8
C29 C30 C25 120.03(15)
C29 C30 H30 120.0
C25 C30 H30 120.0
C36 C31 C32 118.89(13)
C36 C31 P2 123.65(11)
C32 C31 P2 117.44(10)
C33 C32 C31 120.47(14)
C33 C32 H32 119.8
C31 C32 H32 119.8
C32 C33 C34 120.19(15)
C32 C33 H33 119.9
C34 C33 H33 119.9
C35 C34 C33 119.45(14)
C35 C34 H34 120.3
C33 C34 H34 120.3
C34 C35 C36 120.59(15)
C34 C35 H35 119.7
C36 C35 H35 119.7
C31 C36 C35 120.39(14)
C31 C36 H36 119.8
C35 C36 H36 119.8

loop_
_geom_bond_atom_site_label_1
_geom_bond_atom_site_label_2
_geom_bond_distance
Re1 O1 1.7478(11)
Re1 O2 1.7493(11)
Re1 C1M 2.1223(14)
Re1 P2 2.4574(3)
Re1 P1 2.4748(4)
P1 C1 1.8111(14)
P1 C7 1.8161(15)
P1 C13 1.8250(15)
P2 C31 1.8117(14)
P2 C19 1.8167(14)
P2 C25 1.8171(14)
C1M H1M1 0.9800
C1M H1M2 0.9800
C1M H1M3 0.9800
C1 C2 1.394(2)
C1 C6 1.398(2)
C2 C3 1.384(2)
C2 H2 0.9500
C3 C4 1.386(3)
C3 H3 0.9500
C4 C5 1.384(3)
C4 H4 0.9500
C5 C6 1.387(2)
C5 H5 0.9500
C6 H6 0.9500
C7 C12 1.391(2)
C7 C8 1.396(2)
C8 C9 1.396(2)
C8 H8 0.9500
C9 C10 1.388(3)
C9 H9 0.9500
C10 C11 1.382(3)
C10 H10 0.9500
C11 C12 1.392(2)
C11 H11 0.9500
C12 H12 0.9500
C13 C14 1.393(2)
C13 C18 1.400(2)
C14 C15 1.395(2)
C14 H14 0.9500
C15 C16 1.385(3)
C15 H15 0.9500
C16 C17 1.391(2)
C16 H16 0.9500
C17 C18 1.391(2)
C17 H17 0.9500
C18 H18 0.9500
C19 C20 1.3903(19)
C19 C24 1.3985(19)
C20 C21 1.393(2)
C20 H20 0.9500
C21 C22 1.382(3)
C21 H21 0.9500
C22 C23 1.386(3)
C22 H22 0.9500
C23 C24 1.387(2)
C23 H23 0.9500
C24 H24 0.9500
C25 C30 1.394(2)
C25 C26 1.396(2)
C26 C27 1.387(2)
C26 H26 0.9500
C27 C28 1.390(3)
C27 H27 0.9500
C28 C29 1.384(3)
C28 H28 0.9500
C29 C30 1.390(2)
C29 H29 0.9500
C30 H30 0.9500
C31 C36 1.388(2)
C31 C32 1.397(2)
C32 C33 1.387(2)
C32 H32 0.9500
C33 C34 1.392(2)
C33 H33 0.9500
C34 C35 1.379(2)
C34 H34 0.9500
C35 C36 1.392(2)
C35 H35 0.9500
C36 H36 0.9500

loop_
_geom_torsion_atom_site_label_1
_geom_torsion_atom_site_label_2
_geom_torsion_atom_site_label_3
_geom_torsion_atom_site_label_4
_geom_torsion
O1 Re1 P1 C1 -13.73(7)
O2 Re1 P1 C1 -159.34(7)
C1M Re1 P1 C1 93.67(7)
P2 Re1 P1 C1 -79.05(11)
O1 Re1 P1 C7 105.30(7)
O2 Re1 P1 C7 -40.31(7)
C1M Re1 P1 C7 -147.30(7)
P2 Re1 P1 C7 39.98(12)
O1 Re1 P1 C13 -135.87(7)
O2 Re1 P1 C13 78.51(7)
C1M Re1 P1 C13 -28.48(7)
P2 Re1 P1 C13 158.80(10)
O1 Re1 P2 C31 -163.84(7)
O2 Re1 P2 C31 -18.18(7)
C1M Re1 P2 C31 88.96(7)
P1 Re1 P2 C31 -98.33(11)
O1 Re1 P2 C19 74.75(6)
O2 Re1 P2 C19 -139.60(6)
C1M Re1 P2 C19 -32.46(7)
P1 Re1 P2 C19 140.25(10)
O1 Re1 P2 C25 -43.79(6)
O2 Re1 P2 C25 101.86(6)
C1M Re1 P2 C25 -150.99(7)
P1 Re1 P2 C25 21.72(12)
C7 P1 C1 C2 -1.69(15)
C13 P1 C1 C2 -111.31(14)
Re1 P1 C1 C2 120.44(13)
C7 P1 C1 C6 179.90(12)
C13 P1 C1 C6 70.28(13)
Re1 P1 C1 C6 -57.97(13)
C6 C1 C2 C3 0.0(3)
P1 C1 C2 C3 -178.38(14)
C1 C2 C3 C4 -0.9(3)
C2 C3 C4 C5 0.7(3)
C3 C4 C5 C6 0.4(3)
C4 C5 C6 C1 -1.3(3)
C2 C1 C6 C5 1.1(2)
P1 C1 C6 C5 179.61(13)
C1 P1 C7 C12 90.53(14)
C13 P1 C7 C12 -159.01(13)
Re1 P1 C7 C12 -32.95(14)
C1 P1 C7 C8 -91.15(14)
C13 P1 C7 C8 19.31(15)
Re1 P1 C7 C8 145.38(12)
C12 C7 C8 C9 1.6(3)
P1 C7 C8 C9 -176.74(14)
C7 C8 C9 C10 -0.4(3)
C8 C9 C10 C11 -1.1(3)
C9 C10 C11 C12 1.4(3)
C8 C7 C12 C11 -1.2(3)
P1 C7 C12 C11 177.13(15)
C10 C11 C12 C7 -0.2(3)
C1 P1 C13 C14 11.50(15)
C7 P1 C13 C14 -99.42(14)
Re1 P1 C13 C14 137.87(12)
C1 P1 C13 C18 -168.73(11)
C7 P1 C13 C18 80.35(12)
Re1 P1 C13 C18 -42.36(12)
C18 C13 C14 C15 -0.9(2)
P1 C13 C14 C15 178.89(13)
C13 C14 C15 C16 0.6(3)
C14 C15 C16 C17 -0.6(3)
C15 C16 C17 C18 0.8(2)
C16 C17 C18 C13 -1.1(2)
C14 C13 C18 C17 1.1(2)
P1 C13 C18 C17 -178.68(12)
C31 P2 C19 C20 7.20(14)
C25 P2 C19 C20 -103.41(12)
Re1 P2 C19 C20 133.67(11)
C31 P2 C19 C24 -172.07(11)
C25 P2 C19 C24 77.32(12)
Re1 P2 C19 C24 -45.60(12)
C24 C19 C20 C21 0.6(2)
P2 C19 C20 C21 -178.65(12)
C19 C20 C21 C22 -1.6(2)
C20 C21 C22 C23 1.3(2)
C21 C22 C23 C24 0.0(3)
C22 C23 C24 C19 -1.0(2)
C20 C19 C24 C23 0.7(2)
P2 C19 C24 C23 -179.99(12)
C31 P2 C25 C30 -112.42(12)
C19 P2 C25 C30 -2.06(13)
Re1 P2 C25 C30 122.36(11)
C31 P2 C25 C26 69.60(13)
C19 P2 C25 C26 179.96(11)
Re1 P2 C25 C26 -55.62(12)
C30 C25 C26 C27 1.4(2)
P2 C25 C26 C27 179.45(12)
C25 C26 C27 C28 -2.9(2)
C26 C27 C28 C29 2.1(3)
C27 C28 C29 C30 0.1(3)
C28 C29 C30 C25 -1.6(2)
C26 C25 C30 C29 0.8(2)
P2 C25 C30 C29 -177.16(12)
C19 P2 C31 C36 -110.88(14)
C25 P2 C31 C36 -1.09(15)
Re1 P2 C31 C36 122.67(13)
C19 P2 C31 C32 70.60(13)
C25 P2 C31 C32 -179.61(12)
Re1 P2 C31 C32 -55.86(13)
C36 C31 C32 C33 0.8(2)
P2 C31 C32 C33 179.37(13)
C31 C32 C33 C34 -0.7(3)
C32 C33 C34 C35 -0.2(3)
C33 C34 C35 C36 1.0(3)
C32 C31 C36 C35 0.0(2)
P2 C31 C36 C35 -178.49(14)
C34 C35 C36 C31 -0.9(3)
